data_2020145
loop_
_publ_author_name
'Hermansson, K.'

_publ_section_title
;
 A Neutron Diffraction Determination of the Structure of Deuterated
 Aluminium Nitrate Nonahydrate, Al (N O3)3 (D2 O)9
;
_journal_name_full 'Acta Crystallographica C (39,1983-)'
_journal_page_first 925
_journal_page_last 930
_journal_volume 39
_journal_year 1983
_chemical_formula_sum 'Al D18 N3 O18'
_chemical_name_systematic 'Al (N O3)3 (D2 O)9'
_space_group_IT_number 14
_symmetry_space_group_name_Hall '-P 2ybc'
_symmetry_space_group_name_H-M 'P 1 21/c 1'
_cell_angle_alpha 90
_cell_angle_beta 95.66
_cell_angle_gamma 90
_cell_formula_units_Z 4
_cell_length_a 13.8937
_cell_length_b 9.6258
_cell_length_c 10.9127
_cell_volume 1452.327
_citation_journal_id_ASTM ACSCEE
_cod_data_source_file Hermansson_ACSCEE_1983_257.cif
_cod_data_source_block D18Al1N3O18
_cod_original_formula_sum 'D18 Al1 N3 O18'
_cod_database_code 2020145

loop_
_symmetry_equiv_pos_as_xyz
x,y,z
-x,y+1/2,-z+1/2
-x,-y,-z
x,-y-1/2,z-1/2

loop_
_atom_site_label
_atom_site_type_symbol
_atom_site_fract_x
_atom_site_fract_y
_atom_site_fract_z
_atom_site_occupancy
_atom_site_U_iso_or_equiv
O2 O-2 -0.0674 0.91481 -0.13964 1 0.0
D9 D+1 0.43954 0.90933 0.28053 1 0.0
D7 D+1 0.3509 0.1477 0.43248 1 0.0
O1 O-2 -0.09324 0.14218 -0.00503 1 0.0
D4 D+1 -0.1255 0.85685 -0.13313 1 0.0
D12 D+1 0.44545 0.78965 0.61548 1 0.0
O3 O-2 -0.07161 0.89528 0.10555 1 0.0
N2 N+5 0.2852 0.21283 0.21941 1 0.0
O18 O-2 0.23196 0.49602 0.30043 1 0.0
D16 D+1 0.51068 0.56624 0.61992 1 0.0
O9 O-2 0.14398 0.52637 0.04961 1 0.0
O6 O-2 0.43227 0.89011 0.6081 1 0.0
D11 D+1 0.40403 0.91948 0.68094 1 0.0
D10 D+1 0.36604 0.86865 0.37702 1 0.0
D5 D+1 -0.13433 0.92289 0.1298 1 0.0
D6 D+1 -0.05893 0.7958 0.11947 1 0.0
D14 D+1 0.03138 0.60181 0.11007 1 0.0
D13 D+1 -0.07649 0.57073 0.06967 1 0.0
Al2 Al+3 0.5 0 0.5 1 0.0
N3 N+5 0.30616 0.5093 0.37286 1 0.0
O7 O-2 -0.03365 0.62175 0.12984 1 0.0
D3 D+1 -0.05145 0.91519 -0.22245 1 0.0
D8 D+1 0.38766 0.18943 0.57197 1 0.0
D1 D+1 -0.14706 0.14983 -0.06914 1 0.0
D2 D+1 -0.1036 0.199 0.06685 1 0.0
O11 O-2 -0.11407 0.2859 0.20593 1 0.0
O15 O-2 -0.22517 0.75765 -0.13034 1 0.0
N1 N+5 -0.20156 0.3114 0.20716 1 0.0
O8 O-2 0.45115 0.61394 0.63062 1 0.0
O17 O-2 0.30172 0.48723 0.48291 1 0.0
O12 O-2 0.25454 0.81326 0.39381 1 0.0
D18 D+1 0.18818 0.58516 0.0112 1 0.0
O5 O-2 0.43043 0.90892 0.36852 1 0.0
Al1 Al+3 0 0 0 1 0.0
O10 O-2 -0.23725 0.1655 -0.19567 1 0.0
D15 D+1 0.4006 0.56733 0.57872 1 0.0
O4 O-2 0.40294 0.13749 0.49948 1 0.0
O13 O-2 0.25757 0.34017 0.81405 1 0.0
O16 O-2 0.38405 0.95334 0.83529 1 0.0
O14 O-2 0.37202 0.23821 0.21382 1 0.0
D17 D+1 0.18199 0.47671 0.11058 1 0.0
